data_7217226
loop_
_publ_author_name
'Noh, Kyungkyou'
'Ko, Nakeun'
'Park, Hye Jeong'
'Park, SangYoun'
'Kim, Jaheon'

_publ_section_title
;
 Two porous metal--organic frameworks containing zinc--calcium clusters
 and calcium cluster chains
;
_journal_issue 37
_journal_name_full CrystEngComm
_journal_page_first 8664
_journal_paper_doi 10.1039/C4CE01237B
_journal_volume 16
_journal_year 2014
_chemical_formula_moiety 'O0.50), 2(C2 H4 O0.50),2(H2 O)'
_chemical_formula_sum 'C156 H174 Ca5 O44'
_chemical_formula_weight 2953.35
_chemical_name_systematic
; 
 ? 
;
_space_group_IT_number 14
_symmetry_cell_setting monoclinic
_symmetry_Int_Tables_number 14
_symmetry_space_group_name_Hall '-P 2ybc'
_symmetry_space_group_name_H-M 'P 1 21/c 1'
_atom_sites_solution_hydrogens geom
_atom_sites_solution_primary direct
_atom_sites_solution_secondary difmap
_audit_creation_method SHELXL-97
_cell_angle_alpha 90.00
_cell_angle_beta 110.57(3)
_cell_angle_gamma 90.00
_cell_formula_units_Z 2
_cell_length_a 16.135(3)
_cell_length_b 26.792(5)
_cell_length_c 18.630(4)
_cell_measurement_temperature 100(2)
_cell_volume 7540(3)
_computing_cell_refinement HKL3000
_computing_data_collection 'PAL ADSC Quantum-210 ADX Program'
_computing_data_reduction HKL3000
_computing_molecular_graphics SHELX-TL
_computing_publication_material SHELX-TL
_computing_structure_refinement 'SHELXL-97 (Sheldrick, 1997)'
_computing_structure_solution 'SHELXS-97 (Sheldrick, 1990)'
_diffrn_ambient_temperature 100(2)
_diffrn_measured_fraction_theta_full 0.930
_diffrn_measured_fraction_theta_max 0.930
_diffrn_measurement_device_type 'ADSC Q210 CCD area detector'
_diffrn_measurement_method 'omega scan'
_diffrn_radiation_monochromator 'Si(111) double crystal monochromator'
_diffrn_radiation_source 'PLSII 2D bending magnet'
_diffrn_radiation_type synchrotron
_diffrn_radiation_wavelength 0.80000
_diffrn_reflns_av_R_equivalents 0.0360
_diffrn_reflns_av_sigmaI/netI 0.0437
_diffrn_reflns_limit_h_max 18
_diffrn_reflns_limit_h_min -18
_diffrn_reflns_limit_k_max 28
_diffrn_reflns_limit_k_min -28
_diffrn_reflns_limit_l_max 21
_diffrn_reflns_limit_l_min -21
_diffrn_reflns_number 23192
_diffrn_reflns_theta_full 28.07
_diffrn_reflns_theta_max 28.07
_diffrn_reflns_theta_min 1.57
_exptl_absorpt_coefficient_mu 0.358
_exptl_absorpt_correction_type none
_exptl_crystal_colour colourless
_exptl_crystal_density_diffrn 1.301
_exptl_crystal_density_method 'not measured'
_exptl_crystal_description block
_exptl_crystal_F_000 3124
_exptl_crystal_size_max 0.35
_exptl_crystal_size_mid 0.30
_exptl_crystal_size_min 0.30
_refine_diff_density_max 1.047
_refine_diff_density_min -0.851
_refine_diff_density_rms 0.149
_refine_ls_extinction_coef 0.0074(10)
_refine_ls_extinction_expression Fc^*^=kFc[1+0.001xFc^2^\l^3^/sin(2\q)]^-1/4^
_refine_ls_extinction_method SHELXL
_refine_ls_goodness_of_fit_ref 1.196
_refine_ls_hydrogen_treatment mixed
_refine_ls_matrix_type full
_refine_ls_number_parameters 998
_refine_ls_number_reflns 11946
_refine_ls_number_restraints 182
_refine_ls_restrained_S_all 1.219
_refine_ls_R_factor_all 0.1006
_refine_ls_R_factor_gt 0.0864
_refine_ls_shift/su_max 0.001
_refine_ls_shift/su_mean 0.000
_refine_ls_structure_factor_coef Fsqd
_refine_ls_weighting_details 'calc w=1/[\s^2^(Fo^2^)+(0.2000P)^2^+0.0000P] where P=(Fo^2^+2Fc^2^)/3'
_refine_ls_weighting_scheme calc
_refine_ls_wR_factor_gt 0.2614
_refine_ls_wR_factor_ref 0.2786
_reflns_number_gt 9436
_reflns_number_total 11946
_reflns_threshold_expression >2sigma(I)
_cod_data_source_file c4ce01237b2.cif
_cod_data_source_block CaBTB
_cod_depositor_comments 'Adding full bibliography for 7217226--7217227.cif.'
_cod_original_sg_symbol_H-M 'P 21/c'
_cod_database_code 7217226

loop_
_symmetry_equiv_pos_as_xyz
'x, y, z'
'-x, y+1/2, -z+1/2'
'-x, -y, -z'
'x, -y-1/2, z-1/2'

loop_
_atom_site_label
_atom_site_type_symbol
_atom_site_fract_x
_atom_site_fract_y
_atom_site_fract_z
_atom_site_U_iso_or_equiv
_atom_site_adp_type
_atom_site_occupancy
_atom_site_symmetry_multiplicity
_atom_site_calc_flag
_atom_site_refinement_flags
_atom_site_disorder_assembly
_atom_site_disorder_group
Ca1 Ca 0.95226(5) 0.43205(3) 0.97084(4) 0.0361(3) Uani 1 1 d D . .
Ca2 Ca 0.27871(5) -0.06301(3) 0.44478(4) 0.0348(3) Uani 1 1 d D . .
Ca3 Ca 0.5000 0.0000 0.5000 0.0328(3) Uani 1 2 d S . .
O1W O 0.87049(19) 0.48035(12) 0.86476(17) 0.0523(7) Uani 1 1 d D . .
H1WA H 0.8345(17) 0.4983(10) 0.8765(7) 0.063 Uiso 1 1 d D . .
H1WB H 0.8397(19) 0.4617(2) 0.8292(8) 0.063 Uiso 1 1 d D . .
O2W O 0.17571(19) -0.12287(12) 0.37644(17) 0.0545(8) Uani 1 1 d D . .
H2WA H 0.1251(5) -0.1153(8) 0.3762(18) 0.065 Uiso 1 1 d D . .
H2WB H 0.1719(18) -0.1229(10) 0.3303(5) 0.065 Uiso 1 1 d D . .
O3W O 1.06307(16) 0.49387(10) 0.95642(15) 0.0389(6) Uani 1 1 d D . .
H3WA H 1.1141(3) 0.4817(6) 0.9762(16) 0.047 Uiso 1 1 d D . .
H3WB H 1.0545(14) 0.4973(9) 0.9095(2) 0.047 Uiso 1 1 d D . .
O4W O 1.0572(2) 0.50855(14) 0.81313(17) 0.0565(8) Uani 1 1 d D . .
H4WA H 1.027(2) 0.4912(16) 0.7753(18) 0.068 Uiso 1 1 d D . .
H4WB H 1.1053(16) 0.5144(17) 0.807(3) 0.068 Uiso 1 1 d D . .
O1 O 0.85245(18) 0.36484(11) 0.90870(18) 0.0509(8) Uani 1 1 d . . .
O2 O 0.78752(16) 0.41468(10) 0.96482(14) 0.0381(6) Uani 1 1 d . . .
O3 O 0.02382(17) 0.38481(10) 0.89772(16) 0.0436(7) Uani 1 1 d D . .
O4 O -0.06102(19) 0.32073(13) 0.8368(2) 0.0593(9) Uani 1 1 d D . .
H4O H -0.0892(18) 0.3334(12) 0.862(2) 0.071 Uiso 1 1 d D . .
O5 O 0.24076(16) 0.01694(10) 0.48378(14) 0.0380(6) Uani 1 1 d . . .
O6 O 0.38053(15) -0.00475(9) 0.54573(14) 0.0355(6) Uani 1 1 d . . .
O7 O 0.37590(18) -0.00615(10) 0.38663(15) 0.0415(6) Uani 1 1 d . . .
O8 O 0.23427(17) -0.02322(11) 0.32494(15) 0.0439(6) Uani 1 1 d . . .
O9 O -0.02959(18) 0.11738(11) -0.41243(16) 0.0494(7) Uani 1 1 d . . .
O10 O 0.08430(17) 0.07399(11) -0.41593(15) 0.0457(7) Uani 1 1 d . . .
O11 O 0.50263(19) 0.41519(11) -0.00446(16) 0.0464(7) Uani 1 1 d . . .
O12 O 0.62665(19) 0.37679(11) 0.06676(18) 0.0507(7) Uani 1 1 d . . .
C1 C 0.4521(2) 0.27240(14) 0.7895(2) 0.0364(8) Uani 1 1 d . . .
C2 C 0.3774(2) 0.29126(15) 0.8017(2) 0.0376(8) Uani 1 1 d . . .
H2A H 0.3836 0.3197 0.8336 0.045 Uiso 1 1 calc R . .
C3 C 0.2942(2) 0.26948(15) 0.7684(2) 0.0383(8) Uani 1 1 d . . .
C4 C 0.2866(2) 0.22717(14) 0.7232(2) 0.0369(8) Uani 1 1 d . . .
H4A H 0.2303 0.2121 0.6998 0.044 Uiso 1 1 calc R . .
C5 C 0.3604(2) 0.20651(15) 0.7116(2) 0.0374(8) Uani 1 1 d . . .
C6 C 0.4424(2) 0.22993(14) 0.7443(2) 0.0373(8) Uani 1 1 d . . .
H6A H 0.4926 0.2166 0.7357 0.045 Uiso 1 1 calc R . .
C7 C 0.5389(2) 0.29910(15) 0.8236(2) 0.0400(9) Uani 1 1 d . . .
C8 C 0.6184(3) 0.27674(16) 0.8270(3) 0.0480(10) Uani 1 1 d . . .
H8A H 0.6182 0.2438 0.8082 0.058 Uiso 1 1 calc R . .
C9 C 0.6977(3) 0.30259(17) 0.8577(3) 0.0512(11) Uani 1 1 d . . .
H9A H 0.7511 0.2874 0.8583 0.061 Uiso 1 1 calc R . .
C10 C 0.7001(2) 0.34999(15) 0.8873(2) 0.0391(9) Uani 1 1 d . . .
C11 C 0.6210(2) 0.37187(15) 0.8840(2) 0.0389(8) Uani 1 1 d . . .
H11A H 0.6213 0.4045 0.9039 0.047 Uiso 1 1 calc R . .
C12 C 0.5423(2) 0.34685(15) 0.8524(2) 0.0388(8) Uani 1 1 d . . .
H12A H 0.4888 0.3628 0.8503 0.047 Uiso 1 1 calc R . .
C13 C 0.7848(2) 0.37835(15) 0.9227(2) 0.0394(9) Uani 1 1 d . . .
C14 C 0.2174(2) 0.29015(14) 0.7853(2) 0.0367(8) Uani 1 1 d . . .
C15 C 0.2156(2) 0.34047(15) 0.8045(2) 0.0393(9) Uani 1 1 d . . .
H15A H 0.2608 0.3622 0.8015 0.047 Uiso 1 1 calc R . .
C16 C 0.1490(2) 0.35922(16) 0.8279(2) 0.0413(9) Uani 1 1 d . . .
H16A H 0.1499 0.3932 0.8429 0.050 Uiso 1 1 calc R . .
C17 C 0.0805(3) 0.32774(16) 0.8291(2) 0.0422(9) Uani 1 1 d . . .
C18 C 0.0791(3) 0.27795(17) 0.8056(2) 0.0457(10) Uani 1 1 d . . .
H18A H 0.0312 0.2568 0.8042 0.055 Uiso 1 1 calc R . .
C19 C 0.1473(2) 0.25958(16) 0.7845(2) 0.0415(9) Uani 1 1 d . . .
H19A H 0.1463 0.2257 0.7692 0.050 Uiso 1 1 calc R . .
C20 C 0.0123(3) 0.34747(16) 0.8579(2) 0.0441(9) Uani 1 1 d D . .
C21 C 0.3504(2) 0.16058(15) 0.6647(2) 0.0377(8) Uani 1 1 d . . .
C22 C 0.2726(2) 0.15167(15) 0.6020(2) 0.0381(8) Uani 1 1 d . . .
H22A H 0.2267 0.1759 0.5882 0.046 Uiso 1 1 calc R . .
C23 C 0.2618(2) 0.10813(14) 0.5602(2) 0.0374(8) Uani 1 1 d . . .
H23A H 0.2087 0.1026 0.5179 0.045 Uiso 1 1 calc R . .
C24 C 0.3283(2) 0.07221(14) 0.5796(2) 0.0347(8) Uani 1 1 d . . .
C25 C 0.4068(2) 0.08100(15) 0.6414(2) 0.0383(8) Uani 1 1 d . . .
H25A H 0.4532 0.0571 0.6541 0.046 Uiso 1 1 calc R . .
C26 C 0.4172(2) 0.12438(15) 0.6839(2) 0.0391(9) Uani 1 1 d . . .
H26A H 0.4701 0.1297 0.7265 0.047 Uiso 1 1 calc R . .
C27 C 0.3156(2) 0.02585(15) 0.5335(2) 0.0360(8) Uani 1 1 d . . .
C28 C 0.2953(3) 0.12610(16) 0.0765(2) 0.0482(10) Uani 1 1 d . . .
C29 C 0.2414(3) 0.11279(17) 0.0028(2) 0.0507(10) Uani 1 1 d . . .
H29A H 0.2045 0.0842 -0.0047 0.061 Uiso 1 1 calc R . .
C30 C 0.2408(3) 0.14091(17) -0.0607(2) 0.0496(10) Uani 1 1 d . . .
C31 C 0.2934(3) 0.18259(16) -0.0491(2) 0.0474(10) Uani 1 1 d . . .
H31A H 0.2941 0.2013 -0.0922 0.057 Uiso 1 1 calc R . .
C32 C 0.3461(3) 0.19827(16) 0.0247(2) 0.0451(10) Uani 1 1 d . . .
C33 C 0.3473(3) 0.16940(16) 0.0869(2) 0.0471(10) Uani 1 1 d . . .
H33A H 0.3838 0.1791 0.1372 0.057 Uiso 1 1 calc R . .
C34 C 0.2978(3) 0.09477(16) 0.1424(2) 0.0469(10) Uani 1 1 d . . .
C35 C 0.3764(3) 0.08721(17) 0.2047(2) 0.0487(10) Uani 1 1 d . . .
H35A H 0.4291 0.1032 0.2050 0.058 Uiso 1 1 calc R . .
C36 C 0.3792(3) 0.05730(16) 0.2655(2) 0.0446(9) Uani 1 1 d . . .
H36A H 0.4332 0.0535 0.3075 0.054 Uiso 1 1 calc R . .
C37 C 0.3036(3) 0.03261(15) 0.2658(2) 0.0397(9) Uani 1 1 d . . .
C38 C 0.2237(3) 0.04046(15) 0.2039(2) 0.0424(9) Uani 1 1 d . . .
H38A H 0.1711 0.0245 0.2038 0.051 Uiso 1 1 calc R . .
C39 C 0.2210(3) 0.07063(15) 0.1444(2) 0.0459(10) Uani 1 1 d . . .
H39A H 0.1664 0.0755 0.1034 0.055 Uiso 1 1 calc R . .
C40 C 0.3041(3) -0.00121(15) 0.3298(2) 0.0394(9) Uani 1 1 d . . .
C41 C 0.1889(3) 0.12608(16) -0.1406(2) 0.0482(10) Uani 1 1 d . . .
C42 C 0.0975(3) 0.13069(19) -0.1694(2) 0.0560(11) Uani 1 1 d . . .
H42A H 0.0668 0.1398 -0.1363 0.067 Uiso 1 1 calc R . .
C43 C 0.0506(3) 0.12196(18) -0.2469(3) 0.0556(11) Uani 1 1 d . . .
H43A H -0.0119 0.1255 -0.2666 0.067 Uiso 1 1 calc R . .
C44 C 0.0950(3) 0.10815(16) -0.2954(2) 0.0437(9) Uani 1 1 d . . .
C45 C 0.1852(3) 0.10246(19) -0.2664(2) 0.0535(11) Uani 1 1 d . . .
H45A H 0.2155 0.0913 -0.2989 0.064 Uiso 1 1 calc R . .
C46 C 0.2324(3) 0.11287(18) -0.1899(2) 0.0548(11) Uani 1 1 d . . .
H46A H 0.2952 0.1109 -0.1712 0.066 Uiso 1 1 calc R . .
C47 C 0.0465(3) 0.09917(15) -0.3795(2) 0.0420(9) Uani 1 1 d . . .
C48 C 0.3979(3) 0.24495(15) 0.0320(2) 0.0418(9) Uani 1 1 d . . .
C49 C 0.3571(3) 0.28630(15) -0.0114(2) 0.0424(9) Uani 1 1 d . . .
H49A H 0.2963 0.2845 -0.0427 0.051 Uiso 1 1 calc R . .
C50 C 0.4034(3) 0.32957(15) -0.0096(2) 0.0401(9) Uani 1 1 d . . .
H50A H 0.3742 0.3577 -0.0386 0.048 Uiso 1 1 calc R . .
C51 C 0.4936(3) 0.33233(15) 0.0350(2) 0.0400(9) Uani 1 1 d . . .
C52 C 0.5342(3) 0.29118(16) 0.0794(2) 0.0453(9) Uani 1 1 d . . .
H52A H 0.5951 0.2929 0.1105 0.054 Uiso 1 1 calc R . .
C53 C 0.4875(3) 0.24818(16) 0.0788(2) 0.0465(9) Uani 1 1 d . . .
H53A H 0.5158 0.2207 0.1100 0.056 Uiso 1 1 calc R . .
C54 C 0.5446(3) 0.37820(15) 0.0324(2) 0.0416(9) Uani 1 1 d . . .
O1T O 0.9716(4) 0.4632(2) 0.6727(3) 0.145(3) Uani 1 1 d D . .
C1T C 0.9503(6) 0.4156(3) 0.6533(4) 0.134(4) Uani 1 1 d D . .
H1TA H 0.9173 0.4010 0.6841 0.160 Uiso 1 1 calc R . .
H1TB H 1.0039 0.3953 0.6605 0.160 Uiso 1 1 calc R . .
C2T C 0.8941(11) 0.4185(4) 0.5715(6) 0.264(11) Uani 1 1 d D . .
H2TA H 0.9302 0.4130 0.5388 0.317 Uiso 1 1 calc R . .
H2TB H 0.8472 0.3927 0.5590 0.317 Uiso 1 1 calc R . .
C3T C 0.8570(9) 0.4657(4) 0.5592(6) 0.225(9) Uani 1 1 d D . .
H3TA H 0.7966 0.4652 0.5614 0.270 Uiso 1 1 calc R . .
H3TB H 0.8540 0.4788 0.5087 0.270 Uiso 1 1 calc R . .
C4T C 0.9141(10) 0.4948(3) 0.6190(7) 0.264(12) Uani 1 1 d D . .
H4TA H 0.9480 0.5181 0.5985 0.317 Uiso 1 1 calc R . .
H4TB H 0.8793 0.5147 0.6432 0.317 Uiso 1 1 calc R . .
O2T O 0.1526(5) -0.1477(3) 0.2263(4) 0.142(2) Uani 1 1 d D . .
C5T C 0.1402(7) -0.1068(3) 0.1712(5) 0.131(3) Uani 1 1 d D . .
H5TA H 0.0901 -0.1143 0.1234 0.157 Uiso 1 1 calc R . .
H5TB H 0.1273 -0.0753 0.1929 0.157 Uiso 1 1 calc R . .
C6T C 0.2203(7) -0.1023(4) 0.1557(6) 0.137(3) Uani 1 1 d D . .
H6TA H 0.2374 -0.0668 0.1555 0.165 Uiso 1 1 calc R . .
H6TB H 0.2138 -0.1173 0.1054 0.165 Uiso 1 1 calc R . .
C7T C 0.2869(7) -0.1299(5) 0.2190(7) 0.156(4) Uani 1 1 d D . .
H7TA H 0.3373 -0.1413 0.2046 0.187 Uiso 1 1 calc R . .
H7TB H 0.3091 -0.1097 0.2665 0.187 Uiso 1 1 calc R . .
C8T C 0.2327(8) -0.1713(5) 0.2266(10) 0.203(7) Uani 1 1 d D . .
H8TA H 0.2205 -0.1948 0.1831 0.243 Uiso 1 1 calc R . .
H8TB H 0.2618 -0.1896 0.2751 0.243 Uiso 1 1 calc R . .
O3T O 0.4384(5) -0.1380(4) 0.1222(4) 0.164(3) Uani 1 1 d D . .
C9T C 0.5001(8) -0.1538(5) 0.0868(6) 0.174(5) Uani 1 1 d D . .
H9TA H 0.4846 -0.1876 0.0644 0.209 Uiso 1 1 calc R . .
H9TB H 0.5609 -0.1548 0.1251 0.209 Uiso 1 1 calc R . .
C10T C 0.4945(12) -0.1178(6) 0.0272(9) 0.266(12) Uani 1 1 d D . .
H10A H 0.5546 -0.1075 0.0303 0.319 Uiso 1 1 calc R . .
H10B H 0.4637 -0.1326 -0.0239 0.319 Uiso 1 1 calc R . .
C11T C 0.4458(13) -0.0750(5) 0.0384(9) 0.242(9) Uani 1 1 d D . .
H11B H 0.4849 -0.0455 0.0545 0.290 Uiso 1 1 calc R . .
H11C H 0.3962 -0.0668 -0.0094 0.290 Uiso 1 1 calc R . .
C12T C 0.4134(14) -0.0896(5) 0.0971(13) 0.281(13) Uani 1 1 d D . .
H12B H 0.4364 -0.0664 0.1410 0.337 Uiso 1 1 calc R . .
H12C H 0.3480 -0.0873 0.0774 0.337 Uiso 1 1 calc R . .
O4T O 0.7620(16) 0.3070(4) 0.6234(11) 0.448(17) Uani 1 1 d D . .
C13T C 0.7213(10) 0.2961(5) 0.5495(9) 0.314(17) Uani 1 1 d D . .
H13B H 0.7447 0.3167 0.5168 0.377 Uiso 1 1 calc R . .
H13C H 0.6567 0.3016 0.5338 0.377 Uiso 1 1 calc R . .
C14T C 0.7413(12) 0.2427(5) 0.5440(6) 0.214(8) Uani 1 1 d D . .
H14B H 0.6874 0.2246 0.5121 0.256 Uiso 1 1 calc R . .
H14C H 0.7873 0.2388 0.5206 0.256 Uiso 1 1 calc R . .
C15T C 0.7712(6) 0.2243(3) 0.6180(7) 0.166(6) Uani 1 1 d D . .
H15B H 0.8121 0.1959 0.6238 0.199 Uiso 1 1 calc R . .
H15C H 0.7216 0.2141 0.6343 0.199 Uiso 1 1 calc R . .
C16T C 0.8155(13) 0.2668(5) 0.6586(8) 0.37(2) Uani 1 1 d D . .
H16B H 0.8219 0.2646 0.7134 0.440 Uiso 1 1 calc R . .
H16C H 0.8750 0.2701 0.6550 0.440 Uiso 1 1 calc R . .
O5T O 1.0593(7) 0.3162(3) 0.5503(7) 0.208(4) Uani 1 1 d D . .
C17T C 1.1052(7) 0.2729(4) 0.5313(9) 0.180(6) Uani 1 1 d D . .
H17B H 1.1062 0.2761 0.4787 0.216 Uiso 1 1 calc R . .
H17C H 1.1668 0.2705 0.5677 0.216 Uiso 1 1 calc R . .
C18T C 1.0555(9) 0.2300(4) 0.5372(9) 0.190(6) Uani 1 1 d D . .
H18B H 1.0713 0.2185 0.5909 0.227 Uiso 1 1 calc R . .
H18C H 1.0624 0.2021 0.5048 0.227 Uiso 1 1 calc R . .
C19T C 0.9665(9) 0.2516(6) 0.5076(16) 0.45(3) Uani 1 1 d D . .
H19B H 0.9403 0.2462 0.4515 0.538 Uiso 1 1 calc R . .
H19C H 0.9282 0.2350 0.5318 0.538 Uiso 1 1 calc R . .
C20T C 0.9710(6) 0.3042(4) 0.5238(10) 0.231(10) Uani 1 1 d D . .
H20B H 0.9389 0.3234 0.4768 0.278 Uiso 1 1 calc R . .
H20C H 0.9444 0.3117 0.5631 0.278 Uiso 1 1 calc R . .
O6T O 0.7356(6) 0.4650(4) 0.7215(7) 0.092(3) Uani 0.50 1 d PD A 1
C21T C 0.7056(9) 0.4132(4) 0.7085(7) 0.063(5) Uani 0.50 1 d PD A 1
H21B H 0.7377 0.3921 0.7532 0.076 Uiso 0.50 1 calc PR A 1
H21C H 0.7146 0.3995 0.6624 0.076 Uiso 0.50 1 calc PR A 1
C22T C 0.6110(12) 0.4159(7) 0.6973(11) 0.089(6) Uani 0.50 1 d PD A 1
H22B H 0.5924 0.3868 0.7209 0.107 Uiso 0.50 1 calc PR A 1
H22C H 0.5743 0.4173 0.6421 0.107 Uiso 0.50 1 calc PR A 1
C23T C 0.6040(16) 0.4628(7) 0.7367(17) 0.107(9) Uani 0.50 1 d PDU A 1
H23B H 0.5430 0.4762 0.7166 0.128 Uiso 0.50 1 calc PR A 1
H23C H 0.6216 0.4576 0.7927 0.128 Uiso 0.50 1 calc PR A 1
C24T C 0.6652(11) 0.4956(5) 0.7188(12) 0.119(7) Uani 0.50 1 d PDU A 1
H24B H 0.6376 0.5105 0.6672 0.143 Uiso 0.50 1 calc PR A 1
H24C H 0.6850 0.5228 0.7571 0.143 Uiso 0.50 1 calc PR A 1
O6' O 0.7137(6) 0.4481(5) 0.7618(7) 0.108(4) Uani 0.50 1 d PD B 2
C21' C 0.6308(11) 0.4755(7) 0.7354(10) 0.088(6) Uani 0.50 1 d PD B 2
H21D H 0.6412 0.5111 0.7273 0.106 Uiso 0.50 1 calc PR B 2
H21E H 0.6003 0.4731 0.7730 0.106 Uiso 0.50 1 calc PR B 2
C22' C 0.5780(9) 0.4514(7) 0.6621(8) 0.117(6) Uani 0.50 1 d PD B 2
H22D H 0.5140 0.4518 0.6542 0.141 Uiso 0.50 1 calc PR B 2
H22E H 0.5876 0.4676 0.6180 0.141 Uiso 0.50 1 calc PR B 2
C23' C 0.6140(14) 0.4001(7) 0.6742(12) 0.103(7) Uani 0.50 1 d PD B 2
H23D H 0.5915 0.3810 0.7090 0.124 Uiso 0.50 1 calc PR B 2
H23E H 0.5996 0.3819 0.6251 0.124 Uiso 0.50 1 calc PR B 2
C24' C 0.7082(15) 0.4096(10) 0.7088(18) 0.197(19) Uani 0.50 1 d PD B 2
H24D H 0.7401 0.3794 0.7351 0.236 Uiso 0.50 1 calc PR B 2
H24E H 0.7333 0.4203 0.6698 0.236 Uiso 0.50 1 calc PR B 2

loop_
_atom_site_aniso_label
_atom_site_aniso_U_11
_atom_site_aniso_U_22
_atom_site_aniso_U_33
_atom_site_aniso_U_23
_atom_site_aniso_U_13
_atom_site_aniso_U_12
Ca1 0.0261(4) 0.0580(5) 0.0241(4) -0.0048(3) 0.0086(3) -0.0014(3)
Ca2 0.0298(4) 0.0532(5) 0.0222(4) -0.0005(3) 0.0102(3) -0.0008(3)
Ca3 0.0252(5) 0.0510(7) 0.0224(5) 0.0002(4) 0.0085(4) 0.0002(4)
O1W 0.0378(16) 0.079(2) 0.0332(16) 0.0005(13) 0.0038(12) -0.0057(13)
O2W 0.0394(16) 0.087(2) 0.0391(17) -0.0125(14) 0.0169(13) -0.0127(14)
O3W 0.0237(13) 0.0675(18) 0.0255(13) -0.0029(11) 0.0085(10) 0.0004(10)
O4W 0.0389(17) 0.098(2) 0.0325(17) -0.0028(14) 0.0119(13) -0.0063(14)
O1 0.0292(14) 0.075(2) 0.0535(19) -0.0236(14) 0.0216(13) -0.0084(12)
O2 0.0277(13) 0.0626(17) 0.0247(13) -0.0062(11) 0.0100(10) -0.0019(10)
O3 0.0330(14) 0.0634(18) 0.0380(16) -0.0121(13) 0.0172(12) -0.0044(11)
O4 0.0372(16) 0.086(2) 0.062(2) -0.0350(17) 0.0273(15) -0.0143(14)
O5 0.0264(13) 0.0602(17) 0.0259(13) -0.0043(10) 0.0073(11) -0.0011(10)
O6 0.0268(13) 0.0550(16) 0.0264(14) -0.0009(10) 0.0114(11) 0.0024(10)
O7 0.0367(15) 0.0625(17) 0.0229(14) 0.0038(11) 0.0073(11) 0.0021(11)
O8 0.0372(15) 0.0670(18) 0.0265(14) 0.0061(12) 0.0101(11) -0.0048(12)
O9 0.0365(16) 0.076(2) 0.0316(15) -0.0016(13) 0.0063(12) 0.0024(13)
O10 0.0327(14) 0.0729(19) 0.0285(15) -0.0015(12) 0.0072(12) -0.0016(12)
O11 0.0529(18) 0.0538(18) 0.0386(16) -0.0003(12) 0.0237(14) -0.0033(13)
O12 0.0407(17) 0.0612(19) 0.0530(19) -0.0024(13) 0.0198(14) -0.0073(12)
C1 0.0288(18) 0.057(2) 0.0235(18) -0.0020(15) 0.0095(14) -0.0027(15)
C2 0.0332(19) 0.056(2) 0.0250(19) -0.0050(15) 0.0116(15) -0.0007(15)
C3 0.0298(19) 0.064(2) 0.0234(19) 0.0013(15) 0.0116(15) -0.0011(15)
C4 0.0301(18) 0.056(2) 0.0254(19) -0.0025(15) 0.0108(15) -0.0019(15)
C5 0.0320(19) 0.056(2) 0.0239(18) -0.0026(15) 0.0101(15) -0.0021(15)
C6 0.0277(18) 0.056(2) 0.030(2) -0.0011(15) 0.0117(15) 0.0011(15)
C7 0.0300(19) 0.063(3) 0.0265(19) -0.0042(16) 0.0093(15) -0.0039(16)
C8 0.035(2) 0.058(3) 0.052(3) -0.0171(19) 0.0161(19) -0.0036(17)
C9 0.0254(19) 0.073(3) 0.054(3) -0.020(2) 0.0133(18) 0.0010(17)
C10 0.0291(19) 0.059(2) 0.030(2) -0.0086(16) 0.0117(16) -0.0023(15)
C11 0.0322(19) 0.057(2) 0.0263(19) -0.0045(15) 0.0082(15) -0.0002(15)
C12 0.0270(18) 0.061(2) 0.0269(19) -0.0041(16) 0.0076(15) 0.0014(15)
C13 0.030(2) 0.060(2) 0.029(2) -0.0053(16) 0.0118(16) -0.0022(15)
C14 0.0308(19) 0.056(2) 0.0248(19) -0.0004(15) 0.0119(15) 0.0038(15)
C15 0.0315(19) 0.062(3) 0.0251(19) -0.0007(16) 0.0110(15) -0.0026(16)
C16 0.035(2) 0.058(2) 0.031(2) -0.0036(16) 0.0112(16) -0.0002(16)
C17 0.033(2) 0.061(3) 0.032(2) -0.0075(16) 0.0114(16) 0.0006(16)
C18 0.031(2) 0.074(3) 0.035(2) -0.0095(18) 0.0147(17) -0.0071(17)
C19 0.035(2) 0.057(2) 0.033(2) -0.0095(16) 0.0131(17) -0.0027(16)
C20 0.031(2) 0.068(3) 0.036(2) -0.0075(18) 0.0147(17) -0.0021(17)
C21 0.0311(19) 0.054(2) 0.030(2) -0.0017(15) 0.0130(16) -0.0026(15)
C22 0.0299(19) 0.059(2) 0.0259(19) -0.0030(15) 0.0100(15) 0.0011(15)
C23 0.0302(19) 0.058(2) 0.0254(19) -0.0019(15) 0.0114(15) -0.0009(15)
C24 0.0263(18) 0.054(2) 0.0261(18) -0.0008(14) 0.0126(15) -0.0013(14)
C25 0.0259(18) 0.059(2) 0.0290(19) -0.0019(16) 0.0081(15) 0.0019(15)
C26 0.0255(18) 0.062(3) 0.029(2) -0.0047(16) 0.0086(15) -0.0006(15)
C27 0.0285(19) 0.059(2) 0.0228(18) -0.0003(15) 0.0119(15) -0.0041(15)
C28 0.050(2) 0.065(3) 0.026(2) 0.0027(17) 0.0081(18) -0.0114(18)
C29 0.050(2) 0.069(3) 0.027(2) 0.0017(18) 0.0065(18) -0.0181(19)
C30 0.053(3) 0.065(3) 0.030(2) 0.0034(17) 0.0129(19) -0.0104(19)
C31 0.050(2) 0.069(3) 0.0184(19) 0.0022(16) 0.0058(17) -0.0101(19)
C32 0.044(2) 0.062(3) 0.028(2) 0.0032(16) 0.0110(17) -0.0078(17)
C33 0.041(2) 0.069(3) 0.025(2) 0.0023(17) 0.0033(17) -0.0103(18)
C34 0.045(2) 0.064(3) 0.027(2) 0.0031(17) 0.0059(17) -0.0105(18)
C35 0.041(2) 0.071(3) 0.031(2) 0.0015(18) 0.0081(18) -0.0144(18)
C36 0.041(2) 0.062(3) 0.025(2) -0.0001(16) 0.0047(17) -0.0066(17)
C37 0.039(2) 0.053(2) 0.0256(19) -0.0011(15) 0.0088(16) -0.0046(15)
C38 0.036(2) 0.061(3) 0.027(2) 0.0000(16) 0.0062(16) -0.0069(16)
C39 0.045(2) 0.061(3) 0.025(2) 0.0036(16) 0.0041(17) -0.0081(17)
C40 0.037(2) 0.056(2) 0.0237(19) -0.0026(15) 0.0096(16) -0.0007(16)
C41 0.051(2) 0.059(3) 0.030(2) 0.0010(17) 0.0094(19) -0.0156(18)
C42 0.055(3) 0.083(3) 0.029(2) -0.007(2) 0.014(2) -0.008(2)
C43 0.049(3) 0.078(3) 0.036(2) -0.006(2) 0.009(2) -0.002(2)
C44 0.042(2) 0.059(3) 0.028(2) -0.0004(16) 0.0106(17) -0.0070(17)
C45 0.046(2) 0.088(3) 0.025(2) -0.0030(19) 0.0099(18) -0.011(2)
C46 0.047(2) 0.085(3) 0.028(2) 0.0022(19) 0.0080(19) -0.012(2)
C47 0.036(2) 0.059(2) 0.031(2) -0.0009(16) 0.0114(17) -0.0074(16)
C48 0.042(2) 0.061(3) 0.0224(19) -0.0016(16) 0.0106(16) -0.0054(17)
C49 0.041(2) 0.061(3) 0.0242(19) 0.0017(16) 0.0107(16) -0.0044(17)
C50 0.038(2) 0.061(2) 0.0224(18) 0.0014(15) 0.0113(16) 0.0015(16)
C51 0.037(2) 0.056(2) 0.031(2) -0.0030(16) 0.0170(16) -0.0017(16)
C52 0.041(2) 0.061(3) 0.034(2) 0.0006(17) 0.0134(18) -0.0024(17)
C53 0.045(2) 0.060(3) 0.034(2) 0.0043(17) 0.0124(18) -0.0033(17)
C54 0.042(2) 0.054(3) 0.034(2) -0.0047(17) 0.0205(18) -0.0037(17)
O1T 0.150(5) 0.152(5) 0.069(3) -0.042(3) -0.040(3) 0.039(4)
C1T 0.140(8) 0.125(7) 0.077(5) -0.009(5) -0.036(5) -0.012(5)
C2T 0.35(2) 0.182(11) 0.102(8) -0.057(8) -0.115(11) 0.130(13)
C3T 0.253(16) 0.156(11) 0.136(10) -0.012(8) -0.096(10) 0.026(10)
C4T 0.33(2) 0.113(8) 0.162(11) -0.041(7) -0.153(13) 0.070(9)
O2T 0.147(6) 0.172(6) 0.104(5) 0.008(4) 0.042(4) 0.016(5)
C5T 0.177(10) 0.132(7) 0.103(7) 0.007(5) 0.072(7) 0.013(6)
C6T 0.123(8) 0.126(7) 0.161(10) -0.032(6) 0.048(7) 0.007(6)
C7T 0.128(9) 0.201(11) 0.139(10) 0.041(8) 0.048(7) 0.008(8)
C8T 0.192(13) 0.204(13) 0.260(18) 0.086(12) 0.138(13) 0.102(11)
O3T 0.124(6) 0.257(10) 0.115(5) -0.019(6) 0.047(4) 0.001(5)
C9T 0.143(9) 0.309(16) 0.087(7) 0.016(9) 0.059(7) 0.042(10)
C10T 0.29(2) 0.37(2) 0.197(16) 0.157(17) 0.157(16) 0.22(2)
C11T 0.29(2) 0.29(2) 0.212(18) -0.074(14) 0.175(18) -0.004(16)
C12T 0.40(3) 0.154(13) 0.42(3) 0.119(16) 0.31(3) 0.127(15)
O4T 0.61(4) 0.216(17) 0.50(4) -0.19(2) 0.18(3) -0.08(2)
C13T 0.167(13) 0.251(19) 0.42(3) 0.26(2) -0.028(17) -0.016(13)
C14T 0.37(2) 0.211(14) 0.098(8) 0.000(9) 0.124(12) -0.070(14)
C15T 0.100(7) 0.110(7) 0.245(15) -0.067(8) 0.005(8) 0.006(5)
C16T 0.49(4) 0.23(2) 0.163(13) 0.028(13) -0.159(19) -0.22(2)
O5T 0.196(9) 0.168(8) 0.271(12) -0.061(7) 0.096(9) -0.054(6)
C17T 0.117(8) 0.147(10) 0.255(16) 0.053(10) 0.040(9) 0.060(7)
C18T 0.201(14) 0.119(9) 0.212(15) -0.061(8) 0.027(11) -0.045(9)
C19T 0.104(10) 0.35(3) 0.77(6) -0.40(3) -0.004(18) 0.022(13)
C20T 0.068(6) 0.213(12) 0.36(2) -0.186(14) 0.009(8) 0.014(6)
O6T 0.054(5) 0.120(8) 0.085(8) -0.008(6) 0.005(5) -0.013(5)
C21T 0.067(12) 0.086(12) 0.035(6) -0.006(6) 0.015(6) -0.002(9)
C22T 0.090(11) 0.130(17) 0.053(11) -0.001(10) 0.034(9) -0.007(10)
C23T 0.124(17) 0.109(16) 0.123(18) 0.021(11) 0.089(15) -0.007(10)
C24T 0.126(17) 0.126(14) 0.119(15) 0.034(11) 0.058(12) -0.032(12)
O6' 0.054(6) 0.147(10) 0.087(8) -0.033(7) -0.020(5) 0.001(6)
C21' 0.088(13) 0.106(14) 0.077(12) 0.023(10) 0.038(10) 0.016(11)
C22' 0.071(9) 0.183(18) 0.074(10) 0.044(11) -0.004(8) -0.006(10)
C23' 0.096(13) 0.133(17) 0.060(14) -0.005(10) 0.001(10) -0.017(11)
C24' 0.14(3) 0.20(3) 0.29(4) -0.12(3) 0.12(3) -0.05(2)

loop_
_atom_type_symbol
_atom_type_description
_atom_type_scat_dispersion_real
_atom_type_scat_dispersion_imag
_atom_type_scat_source
C C 0.0050 0.0020 'International Tables Vol C Tables 4.2.6.8 and 6.1.1.4'
H H 0.0000 0.0000 'International Tables Vol C Tables 4.2.6.8 and 6.1.1.4'
O O 0.0150 0.0080 'International Tables Vol C Tables 4.2.6.8 and 6.1.1.4'
Ca Ca 0.2690 0.3960 'International Tables Vol C Tables 4.2.6.8 and 6.1.1.4'

loop_
_geom_angle_atom_site_label_1
_geom_angle_atom_site_label_2
_geom_angle_atom_site_label_3
_geom_angle
_geom_angle_site_symmetry_1
_geom_angle_site_symmetry_3
O1W Ca1 O10 146.57(11) . 4_667
O1W Ca1 O1 85.68(12) . .
O10 Ca1 O1 126.93(11) 4_667 .
O1W Ca1 O3 93.01(11) . 1_655
O10 Ca1 O3 90.44(10) 4_667 1_655
O1 Ca1 O3 73.24(9) . 1_655
O1W Ca1 O3W 83.30(11) . 3_767
O10 Ca1 O3W 78.60(9) 4_667 3_767
O1 Ca1 O3W 133.10(9) . 3_767
O3 Ca1 O3W 152.59(9) 1_655 3_767
O1W Ca1 O9 153.48(10) . 4_667
O10 Ca1 O9 53.28(9) 4_667 4_667
O1 Ca1 O9 82.86(11) . 4_667
O3 Ca1 O9 106.34(10) 1_655 4_667
O3W Ca1 O9 87.22(10) 3_767 4_667
O1W Ca1 O3W 75.96(10) . .
O10 Ca1 O3W 72.33(9) 4_667 .
O1 Ca1 O3W 144.61(10) . .
O3 Ca1 O3W 77.74(9) 1_655 .
O3W Ca1 O3W 75.01(9) 3_767 .
O9 Ca1 O3W 125.19(10) 4_667 .
O1W Ca1 O2 78.64(10) . .
O10 Ca1 O2 125.83(9) 4_667 .
O1 Ca1 O2 50.47(8) . .
O3 Ca1 O2 123.36(9) 1_655 .
O3W Ca1 O2 82.66(8) 3_767 .
O9 Ca1 O2 75.61(9) 4_667 .
O3W Ca1 O2 147.77(9) . .
O1W Ca1 C47 162.72(12) . 4_667
O10 Ca1 C47 26.68(11) 4_667 4_667
O1 Ca1 C47 106.96(12) . 4_667
O3 Ca1 C47 101.80(11) 1_655 4_667
O3W Ca1 C47 79.45(10) 3_767 4_667
O9 Ca1 C47 26.85(11) 4_667 4_667
O3W Ca1 C47 98.36(11) . 4_667
O2 Ca1 C47 100.07(10) . 4_667
O1W Ca1 C13 80.01(11) . .
O10 Ca1 C13 132.31(11) 4_667 .
O1 Ca1 C13 25.30(10) . .
O3 Ca1 C13 98.20(10) 1_655 .
O3W Ca1 C13 107.80(10) 3_767 .
O9 Ca1 C13 79.43(11) 4_667 .
O3W Ca1 C13 155.33(10) . .
O2 Ca1 C13 25.23(9) . .
C47 Ca1 C13 106.27(12) 4_667 .
O1W Ca1 Ca1 76.86(8) . 3_767
O10 Ca1 Ca1 71.54(7) 4_667 3_767
O1 Ca1 Ca1 160.98(8) . 3_767
O3 Ca1 Ca1 114.70(7) 1_655 3_767
O3W Ca1 Ca1 37.99(6) 3_767 3_767
O9 Ca1 Ca1 109.70(8) 4_667 3_767
O3W Ca1 Ca1 37.01(6) . 3_767
O2 Ca1 Ca1 117.35(6) . 3_767
C47 Ca1 Ca1 88.77(9) 4_667 3_767
C13 Ca1 Ca1 140.32(8) . 3_767
O12 Ca2 O2W 80.51(11) 2_645 .
O12 Ca2 O8 102.84(11) 2_645 .
O2W Ca2 O8 82.67(11) . .
O12 Ca2 O2 111.89(10) 2_645 2_646
O2W Ca2 O2 78.58(10) . 2_646
O8 Ca2 O2 136.73(9) . 2_646
O12 Ca2 O5 154.96(10) 2_645 .
O2W Ca2 O5 124.52(10) . .
O8 Ca2 O5 81.84(10) . .
O2 Ca2 O5 77.51(9) 2_646 .
O12 Ca2 O6 102.89(10) 2_645 .
O2W Ca2 O6 166.39(10) . .
O8 Ca2 O6 109.02(9) . .
O2 Ca2 O6 87.98(9) 2_646 .
O5 Ca2 O6 53.08(8) . .
O12 Ca2 O7 81.80(10) 2_645 .
O2W Ca2 O7 125.17(10) . .
O8 Ca2 O7 51.86(9) . .
O2 Ca2 O7 155.25(9) 2_646 .
O5 Ca2 O7 82.13(9) . .
O6 Ca2 O7 68.43(8) . .
O12 Ca2 C27 129.56(11) 2_645 .
O2W Ca2 C27 148.82(11) . .
O8 Ca2 C27 95.99(10) . .
O2 Ca2 C27 81.51(10) 2_646 .
O5 Ca2 C27 26.16(9) . .
O6 Ca2 C27 26.92(9) . .
O7 Ca2 C27 74.05(9) . .
O12 Ca2 C40 93.55(11) 2_645 .
O2W Ca2 C40 104.58(11) . .
O8 Ca2 C40 25.51(10) . .
O2 Ca2 C40 154.46(10) 2_646 .
O5 Ca2 C40 80.16(10) . .
O6 Ca2 C40 88.46(10) . .
O7 Ca2 C40 26.39(10) . .
C27 Ca2 C40 83.93(11) . .
O12 Ca2 C54 19.33(11) 2_645 2_645
O2W Ca2 C54 99.59(11) . 2_645
O8 Ca2 C54 108.33(10) . 2_645
O2 Ca2 C54 113.03(10) 2_646 2_645
O5 Ca2 C54 135.83(10) . 2_645
O6 Ca2 C54 83.62(10) . 2_645
O7 Ca2 C54 73.01(9) . 2_645
C27 Ca2 C54 110.24(11) . 2_645
C40 Ca2 C54 91.67(11) . 2_645
O12 Ca2 Ca3 74.93(8) 2_645 .
O2W Ca2 Ca3 152.09(8) . .
O8 Ca2 Ca3 89.98(7) . .
O2 Ca2 Ca3 122.87(7) 2_646 .
O5 Ca2 Ca3 80.53(6) . .
O6 Ca2 Ca3 38.54(5) . .
O7 Ca2 Ca3 38.51(6) . .
C27 Ca2 Ca3 58.56(7) . .
C40 Ca2 Ca3 64.53(8) . .
C54 Ca2 Ca3 57.28(8) 2_645 .
O11 Ca3 O11 180.000(7) 2_645 4_566
O11 Ca3 O7 86.67(10) 2_645 .
O11 Ca3 O7 93.33(10) 4_566 .
O11 Ca3 O7 93.33(10) 2_645 3_656
O11 Ca3 O7 86.67(10) 4_566 3_656
O7 Ca3 O7 180.0 . 3_656
O11 Ca3 O6 95.44(9) 2_645 3_656
O11 Ca3 O6 84.56(9) 4_566 3_656
O7 Ca3 O6 102.97(9) . 3_656
O7 Ca3 O6 77.03(9) 3_656 3_656
O11 Ca3 O6 84.56(9) 2_645 .
O11 Ca3 O6 95.44(9) 4_566 .
O7 Ca3 O6 77.03(9) . .
O7 Ca3 O6 102.97(9) 3_656 .
O6 Ca3 O6 180.0 3_656 .
O11 Ca3 Ca2 117.88(7) 2_645 3_656
O11 Ca3 Ca2 62.12(7) 4_566 3_656
O7 Ca3 Ca2 134.92(7) . 3_656
O7 Ca3 Ca2 45.08(7) 3_656 3_656
O6 Ca3 Ca2 42.11(6) 3_656 3_656
O6 Ca3 Ca2 137.89(6) . 3_656
O11 Ca3 Ca2 62.12(7) 2_645 .
O11 Ca3 Ca2 117.88(7) 4_566 .
O7 Ca3 Ca2 45.08(7) . .
O7 Ca3 Ca2 134.92(7) 3_656 .
O6 Ca3 Ca2 137.89(6) 3_656 .
O6 Ca3 Ca2 42.11(6) . .
Ca2 Ca3 Ca2 180.0 3_656 .
Ca1 O3W Ca1 104.99(9) 3_767 .
C13 O1 Ca1 99.6(2) . .
C13 O2 Ca2 136.3(2) . 2_656
C13 O2 Ca1 88.7(2) . .
Ca2 O2 Ca1 128.30(10) 2_656 .
C20 O3 Ca1 140.2(2) . 1_455
C27 O5 Ca2 96.3(2) . .
C27 O6 Ca3 128.1(2) . .
C27 O6 Ca2 89.2(2) . .
Ca3 O6 Ca2 99.35(9) . .
C40 O7 Ca3 168.4(3) . .
C40 O7 Ca2 84.5(2) . .
Ca3 O7 Ca2 96.41(9) . .
C40 O8 Ca2 100.4(2) . .
C47 O9 Ca1 90.9(2) . 4_464
C47 O10 Ca1 93.5(2) . 4_464
C54 O11 Ca3 141.2(3) . 2_655
C54 O12 Ca2 123.6(3) . 2_655
C6 C1 C2 118.3(3) . .
C6 C1 C7 122.4(3) . .
C2 C1 C7 119.2(3) . .
C3 C2 C1 121.8(4) . .
C4 C3 C2 118.5(3) . .
C4 C3 C14 121.9(3) . .
C2 C3 C14 119.6(3) . .
C3 C4 C5 121.2(3) . .
C6 C5 C4 118.8(4) . .
C6 C5 C21 121.4(3) . .
C4 C5 C21 119.8(3) . .
C1 C6 C5 121.4(3) . .
C12 C7 C8 118.1(3) . .
C12 C7 C1 120.6(3) . .
C8 C7 C1 121.3(4) . .
C9 C8 C7 120.2(4) . .
C10 C9 C8 121.1(4) . .
C9 C10 C11 118.4(3) . .
C9 C10 C13 122.4(3) . .
C11 C10 C13 119.2(3) . .
C12 C11 C10 120.8(4) . .
C11 C12 C7 121.5(3) . .
O2 C13 O1 121.0(3) . .
O2 C13 C10 120.0(3) . .
O1 C13 C10 119.0(3) . .
O2 C13 Ca1 66.09(19) . .
O1 C13 Ca1 55.14(19) . .
C10 C13 Ca1 172.0(3) . .
C19 C14 C15 118.7(3) . .
C19 C14 C3 120.8(4) . .
C15 C14 C3 120.5(3) . .
C16 C15 C14 121.2(4) . .
C15 C16 C17 119.4(4) . .
C16 C17 C18 119.7(4) . .
C16 C17 C20 118.9(4) . .
C18 C17 C20 121.4(4) . .
C19 C18 C17 120.0(4) . .
C18 C19 C14 120.8(4) . .
O3 C20 O4 123.7(3) . .
O3 C20 C17 122.7(3) . .
O4 C20 C17 113.6(3) . .
C26 C21 C22 118.6(3) . .
C26 C21 C5 120.6(3) . .
C22 C21 C5 120.8(3) . .
C23 C22 C21 120.8(4) . .
C22 C23 C24 120.4(3) . .
C23 C24 C25 119.3(3) . .
C23 C24 C27 119.5(3) . .
C25 C24 C27 121.2(3) . .
C26 C25 C24 120.2(3) . .
C25 C26 C21 120.6(3) . .
O5 C27 O6 121.4(3) . .
O5 C27 C24 119.1(3) . .
O6 C27 C24 119.6(3) . .
O5 C27 Ca2 57.49(19) . .
O6 C27 Ca2 63.88(19) . .
C24 C27 Ca2 175.9(2) . .
C29 C28 C33 119.0(4) . .
C29 C28 C34 120.0(4) . .
C33 C28 C34 121.0(4) . .
C28 C29 C30 120.9(4) . .
C31 C30 C29 119.0(4) . .
C31 C30 C41 118.4(4) . .
C29 C30 C41 122.5(4) . .
C30 C31 C32 121.8(4) . .
C33 C32 C31 118.5(4) . .
C33 C32 C48 123.4(4) . .
C31 C32 C48 118.0(3) . .
C32 C33 C28 120.8(4) . .
C35 C34 C39 117.5(4) . .
C35 C34 C28 121.5(4) . .
C39 C34 C28 121.0(4) . .
C36 C35 C34 121.7(4) . .
C35 C36 C37 120.4(4) . .
C36 C37 C38 118.5(4) . .
C36 C37 C40 122.2(3) . .
C38 C37 C40 119.3(3) . .
C39 C38 C37 120.9(4) . .
C38 C39 C34 121.1(4) . .
O8 C40 O7 123.1(4) . .
O8 C40 C37 118.5(3) . .
O7 C40 C37 118.4(3) . .
O8 C40 Ca2 54.13(19) . .
O7 C40 Ca2 69.1(2) . .
C37 C40 Ca2 171.8(3) . .
C46 C41 C42 119.0(4) . .
C46 C41 C30 119.7(4) . .
C42 C41 C30 120.9(4) . .
C41 C42 C43 120.1(4) . .
C44 C43 C42 120.2(4) . .
C45 C44 C43 119.6(4) . .
C45 C44 C47 118.9(4) . .
C43 C44 C47 121.5(4) . .
C44 C45 C46 120.3(4) . .
C41 C46 C45 120.6(4) . .
O10 C47 O9 121.2(4) . .
O10 C47 C44 118.4(4) . .
O9 C47 C44 120.4(4) . .
O10 C47 Ca1 59.8(2) . 4_464
O9 C47 Ca1 62.3(2) . 4_464
C44 C47 Ca1 171.4(3) . 4_464
C49 C48 C53 119.0(4) . .
C49 C48 C32 118.7(4) . .
C53 C48 C32 122.2(4) . .
C50 C49 C48 121.0(4) . .
C49 C50 C51 120.1(4) . .
C52 C51 C50 118.9(3) . .
C52 C51 C54 121.4(4) . .
C50 C51 C54 119.7(4) . .
C53 C52 C51 121.0(4) . .
C52 C53 C48 119.9(4) . .
O12 C54 O11 124.9(4) . .
O12 C54 C51 117.1(4) . .
O11 C54 C51 118.0(4) . .
O12 C54 Ca2 37.11(19) . 2_655
O11 C54 Ca2 88.1(2) . 2_655
C51 C54 Ca2 153.1(3) . 2_655
C1T O1T C4T 110.1(5) . .
O1T C1T C2T 103.6(6) . .
C3T C2T C1T 107.0(7) . .
C2T C3T C4T 104.6(7) . .
O1T C4T C3T 108.6(7) . .
C8T O2T C5T 103.4(7) . .
C6T C5T O2T 107.1(8) . .
C5T C6T C7T 104.6(9) . .
C8T C7T C6T 99.5(9) . .
O2T C8T C7T 103.6(9) . .
C12T O3T C9T 106.7(9) . .
O3T C9T C10T 106.7(9) . .
C11T C10T C9T 108.0(10) . .
C12T C11T C10T 104.9(11) . .
O3T C12T C11T 112.0(10) . .
C13T O4T C16T 108.5(7) . .
O4T C13T C14T 104.1(7) . .
C15T C14T C13T 106.5(7) . .
C14T C15T C16T 100.5(8) . .
O4T C16T C15T 104.8(8) . .
C20T O5T C17T 105.8(7) . .
C18T C17T O5T 105.7(9) . .
C17T C18T C19T 99.0(11) . .
C20T C19T C18T 109.7(9) . .
O5T C20T C19T 106.0(8) . .
C24T O6T C21T 109.7(9) . .
O6T C21T C22T 104.1(10) . .
C21T C22T C23T 103.1(12) . .
C24T C23T C22T 103.1(14) . .
O6T C24T C23T 104.3(13) . .
C24' O6' C21' 108.0(11) . .
O6' C21' C22' 104.8(10) . .
C23' C22' C21' 101.4(11) . .
C24' C23' C22' 101.5(15) . .
O6' C24' C23' 103.7(13) . .

loop_
_geom_bond_atom_site_label_1
_geom_bond_atom_site_label_2
_geom_bond_distance
_geom_bond_site_symmetry_2
Ca1 O1W 2.343(3) .
Ca1 O10 2.420(3) 4_667
Ca1 O1 2.422(3) .
Ca1 O3 2.428(3) 1_655
Ca1 O3W 2.464(3) 3_767
Ca1 O9 2.474(3) 4_667
Ca1 O3W 2.520(3) .
Ca1 O2 2.662(3) .
Ca1 C47 2.794(4) 4_667
Ca1 C13 2.911(4) .
Ca1 Ca1 3.9541(17) 3_767
Ca2 O12 2.283(3) 2_645
Ca2 O2W 2.338(3) .
Ca2 O8 2.347(3) .
Ca2 O2 2.367(3) 2_646
Ca2 O5 2.409(3) .
Ca2 O6 2.550(3) .
Ca2 O7 2.673(3) .
Ca2 C27 2.839(4) .
Ca2 C40 2.849(4) .
Ca2 C54 3.153(4) 2_645
Ca2 Ca3 3.7517(11) .
Ca3 O11 2.275(3) 2_645
Ca3 O11 2.275(3) 4_566
Ca3 O7 2.351(3) .
Ca3 O7 2.351(3) 3_656
Ca3 O6 2.369(2) 3_656
Ca3 O6 2.369(2) .
Ca3 Ca2 3.7517(11) 3_656
O3W Ca1 2.464(3) 3_767
O1 C13 1.262(5) .
O2 C13 1.241(5) .
O2 Ca2 2.367(3) 2_656
O3 C20 1.220(5) .
O3 Ca1 2.428(3) 1_455
O4 C20 1.320(5) .
O5 C27 1.260(4) .
O6 C27 1.286(4) .
O7 C40 1.272(5) .
O8 C40 1.247(5) .
O9 C47 1.262(5) .
O9 Ca1 2.474(3) 4_464
O10 C47 1.257(5) .
O10 Ca1 2.420(3) 4_464
O11 C54 1.259(5) .
O11 Ca3 2.275(3) 2_655
O12 C54 1.252(5) .
O12 Ca2 2.283(3) 2_655
C1 C6 1.391(5) .
C1 C2 1.396(5) .
C1 C7 1.502(5) .
C2 C3 1.394(5) .
C3 C4 1.392(5) .
C3 C14 1.489(5) .
C4 C5 1.397(5) .
C5 C6 1.395(5) .
C5 C21 1.484(5) .
C7 C12 1.381(6) .
C7 C8 1.396(6) .
C8 C9 1.389(6) .
C9 C10 1.380(6) .
C10 C11 1.386(5) .
C10 C13 1.499(5) .
C11 C12 1.373(5) .
C14 C19 1.393(6) .
C14 C15 1.398(6) .
C15 C16 1.387(5) .
C16 C17 1.397(6) .
C17 C18 1.402(6) .
C17 C20 1.480(5) .
C18 C19 1.382(6) .
C21 C26 1.400(5) .
C21 C22 1.402(5) .
C22 C23 1.379(5) .
C23 C24 1.391(5) .
C24 C25 1.400(5) .
C24 C27 1.484(5) .
C25 C26 1.383(5) .
C28 C29 1.391(6) .
C28 C33 1.404(6) .
C28 C34 1.476(6) .
C29 C30 1.399(6) .
C30 C31 1.373(6) .
C30 C41 1.483(6) .
C31 C32 1.403(6) .
C32 C33 1.388(6) .
C32 C48 1.484(6) .
C34 C35 1.401(6) .
C34 C39 1.409(6) .
C35 C36 1.374(6) .
C36 C37 1.390(6) .
C37 C38 1.411(5) .
C37 C40 1.495(5) .
C38 C39 1.361(6) .
C41 C46 1.385(7) .
C41 C42 1.385(7) .
C42 C43 1.395(6) .
C43 C44 1.384(6) .
C44 C45 1.372(6) .
C44 C47 1.505(5) .
C45 C46 1.388(6) .
C47 Ca1 2.794(4) 4_464
C48 C49 1.393(6) .
C48 C53 1.404(6) .
C49 C50 1.373(6) .
C50 C51 1.402(6) .
C51 C52 1.395(6) .
C51 C54 1.489(6) .
C52 C53 1.375(6) .
C54 Ca2 3.153(4) 2_655
O1T C1T 1.337(8) .
O1T C4T 1.388(8) .
C1T C2T 1.477(9) .
C2T C3T 1.383(9) .
C3T C4T 1.405(9) .
O2T C8T 1.437(10) .
O2T C5T 1.467(9) .
C5T C6T 1.425(10) .
C6T C7T 1.484(11) .
C7T C8T 1.450(12) .
O3T C12T 1.389(10) .
O3T C9T 1.437(10) .
C9T C10T 1.450(12) .
C10T C11T 1.446(13) .
C11T C12T 1.422(13) .
O4T C13T 1.333(9) .
O4T C16T 1.392(9) .
C13T C14T 1.476(10) .
C14T C15T 1.381(10) .
C15T C16T 1.413(10) .
O5T C20T 1.372(10) .
O5T C17T 1.485(11) .
C17T C18T 1.428(12) .
C18T C19T 1.465(13) .
C19T C20T 1.438(12) .
O6T C24T 1.386(14) .
O6T C21T 1.462(13) .
C21T C22T 1.468(14) .
C22T C23T 1.479(16) .
C23T C24T 1.447(14) .
O6' C24' 1.409(15) .
O6' C21' 1.451(14) .
C21' C22' 1.479(15) .
C22' C23' 1.477(16) .
C23' C24' 1.451(16) .

loop_
_geom_hbond_atom_site_label_D
_geom_hbond_atom_site_label_H
_geom_hbond_atom_site_label_A
_geom_hbond_distance_DH
_geom_hbond_distance_HA
_geom_hbond_distance_DA
_geom_hbond_angle_DHA
_geom_hbond_site_symmetry_A
O1W H1WA O10 0.8399(11) 2.39(4) 2.692(4) 102(3) 2_655
O1W H1WB O6' 0.8399(11) 2.01(2) 2.723(9) 142(3) .
O1W H1WB O6T 0.8399(11) 2.118(12) 2.819(11) 140.7(9) .
O2W H2WA O9 0.8400(11) 1.888(16) 2.672(4) 155(4) 3
O2W H2WB O2T 0.8399(11) 1.965(10) 2.769(8) 159.8(19) .
O3W H3WA O5 0.8399(11) 1.999(7) 2.745(3) 147.5(11) 4_666
O3W H3WB O4W 0.8400(11) 1.837(5) 2.667(4) 169.4(13) .
O4W H4WA O1T 0.8401(11) 1.953(14) 2.772(6) 165(4) .
O4W H4WB O8 0.8401(12) 2.001(14) 2.815(4) 163(5) 4_666
O4 H4O O1 0.83(2) 1.72(2) 2.540(4) 175(4) 1_455
